data_2101008
loop_
_publ_author_name
'Pokkuluri, P. R.'
'Scheffer, J. R.'
'Trotter, J.'

_publ_section_title
;
 Crystal structure correlations in the photochemistry of dimethyl
 9-phenyl-9,10-dihydro-9,10-ethenoanthracene-11,12-dicarboxylate
;
_journal_issue 4
_journal_name_full 'Acta Crystallographica Section B'
_journal_page_first 754
_journal_page_last 760
_journal_paper_doi 10.1107/S0108768193001144
_journal_volume 49
_journal_year 1993
_chemical_formula_sum 'C26 H20 O4'
_chemical_formula_weight 396.44
_space_group_IT_number 2
_space_group_name_Hall '-P 1'
_space_group_name_H-M_alt 'P -1'
_symmetry_cell_setting triclinic
_symmetry_space_group_name_Hall '-P 1'
_symmetry_space_group_name_H-M 'P -1'
_cell_angle_alpha 94.22(2)
_cell_angle_beta 94.53(2)
_cell_angle_gamma 101.77(2)
_cell_formula_units_Z 4
_cell_length_a 11.074(2)
_cell_length_b 25.298(6)
_cell_length_c 7.668(2)
_cell_volume 2087.6(8)
_diffrn_radiation_type Cu
_diffrn_radiation_wavelength 1.5418
_exptl_absorpt_coefficient_mu 0.65
_exptl_crystal_density_diffrn 1.261
_exptl_crystal_F_000 832
_cod_data_source_file hh0631.cif
_cod_data_source_block hh0631c
_cod_original_cell_volume 2087.5(8)
_cod_database_code 2101008

loop_
_space_group_symop_id
_space_group_symop_operation_xyz
1 x,y,z
2 -x,-y,-z

loop_
_atom_site_label
_atom_site_fract_x
_atom_site_fract_y
_atom_site_fract_z
_atom_site_U_iso_or_equiv
O(1) .63370(10) .12216(6) .1587(2) 4.27(6)
O(2) .7117(2) .14570(10) .4360(3) 6.60(9)
O(3) .1304(2) .08046(6) -.0750(2) 4.73(7)
O(4) .13970(10) -.00642(6) -.0545(2) 4.59(6)
C(1) .5051(2) .09630(10) .6649(3) 4.30(10)
C(2) .4717(2) .05870(10) .7833(3) 4.70(10)
C(3) .3867(2) .01160(10) .7302(3) 4.70(10)
C(4) .3322(2) .00270(10) .5599(3) 4.20(10)
C(4A) .3599(2) .04105(8) .4403(3) 3.29(7)
C(5) .0755(2) .11140(10) .3096(3) 3.70(8)
C(6) .0479(2) .15640(10) .3978(3) 4.00(10)
C(7) .1403(2) .20080(10) .4506(3) 4.08(9)
C(8) .2603(2) .20110(9) .4138(3) 3.80(8)
C(8A) .2902(2) .15570(8) .3278(3) 3.11(7)
C(9) .4211(2) .15850(8) .2880(3) 3.23(7)
C(9A) .4494(2) .08857(8) .4930(3) 3.32(8)
C(10) .2940(2) .02942(8) .2632(3) 3.49(8)
C(10A) .1969(2) .11006(8) .2764(3) 3.12(7)
C(11) .4918(2) .12803(8) .3650(3) 3.42(8)
C(12) .2223(2) .05966(8) .1875(3) 3.15(7)
C(13) .6247(2) .13396(9) .3286(3) 3.85(8)
C(14) .7561(2) .13040(10) .1008(4) 6.40(10)
C(15) .1598(2) .03997(9) .0092(3) 3.48(8)
C(16) .0715(3) .06690(10) -.2513(4) 6.60(10)
C(17) .4690(2) .19847(8) .1636(3) 3.50(8)
C(18) .4227(2) .18990(10) -.0106(3) 4.70(10)
C(19) .4708(3) .22540(10) -.1292(4) 6.10(10)
C(20) .5629(3) .26990(10) -.0749(5) 6.6(2)
C(21) .6060(3) .27940(10) .0996(5) 6.50(10)
C(22) .5610(2) .24390(10) .2188(4) 4.90(10)
O(1') .2992(2) .47959(7) -.2740(3) 6.01(9)
O(2') .3427(2) .50518(8) .0119(3) 7.40(10)
O(3') -.0300(2) .30617(7) -.5506(2) 4.87(7)
O(4') -.1907(2) .34637(9) -.5290(2) 6.34(9)
C(1') .1519(3) .44020(10) .2211(4) 5.40(10)
C(2') .0669(4) .45000(10) .3350(4) 6.50(10)
C(3') -.0551(4) .44510(10) .2741(4) 6.30(10)
C(4') -.0943(3) .42870(10) .1008(4) 5.10(10)
C(4A') -.0110(2) .41626(9) -.0161(3) 4.05(9)
C(5') -.0525(2) .25640(10) -.1867(3) 4.30(10)
C(6') .0009(3) .21700(10) -.1166(3) 4.70(10)
C(7') .1238(3) .22840(10) -.0564(3) 4.60(10)
C(8') .1949(2) .27900(10) -.0691(3) 4.10(10)
C(8A') .1429(2) .31978(8) -.1391(3) 3.36(8)
C(9') .2247(2) .37273(8) -.1605(3) 3.61(8)
C(9A') .1145(2) .42373(9) .0440(3) 4.15(9)
C(10') -.0587(2) .39560(10) -.1977(3) 4.03(9)
C(10A') .0173(2) .30869(8) -.1962(3) 3.46(8)
C(11') .2095(2) .41928(9) -.0806(3) 4.02(9)
C(12') -.0451(2) .34884(9) -.2782(3) 3.67(8)
C(13') .2917(2) .47210(10) -.1052(4) 4.80(10)
C(14') .3878(4) .52650(10) -.3116(6) 9.1(2)
C(15') -.0993(2) .33430(10) -.4625(3) 4.20(10)
C(16') -.0659(3) .29130(10) -.7350(4) 6.30(10)
C(17') .3270(2) .36986(8) -.2741(3) 3.94(9)
C(18') .3006(3) .34740(10) -.4449(4) 5.10(10)
C(19') .3960(3) .34460(10) -.5513(5) 6.30(10)
C(20') .5172(3) .36330(10) -.4820(6) 6.7(2)
C(21') .5439(3) .38580(10) -.3147(6) 6.20(10)
C(22') .4505(2) .38950(10) -.2084(4) 5.30(10)
